data_7023981
loop_
_publ_author_name
'Kreye, Markus'
'Runyon, Jason W.'
'Freytag, Matthias'
'Jones, Peter G.'
'Walter, Marc D.'

_publ_section_title
;
 Phosphine-substituted sterically encumbered pyrrolyl ligands - synthesis
 and reactivity studies.
;
_journal_issue 48
_journal_name_full 'Dalton transactions (Cambridge, England : 2003)'
_journal_page_first 16846
_journal_page_last 16856
_journal_paper_doi 10.1039/c3dt52205a
_journal_volume 42
_journal_year 2013
_chemical_formula_sum 'C23 H34 Mo N O5 P'
_chemical_formula_weight 531.42
_chemical_name_systematic
; 
 ? 
;
_space_group_IT_number 19
_symmetry_cell_setting orthorhombic
_symmetry_space_group_name_Hall 'P 2ac 2ab'
_symmetry_space_group_name_H-M 'P 21 21 21'
_atom_sites_solution_hydrogens geom
_atom_sites_solution_primary direct
_atom_sites_solution_secondary difmap
_audit_creation_method SHELXL-97
_cell_angle_alpha 90.00
_cell_angle_beta 90.00
_cell_angle_gamma 90.00
_cell_formula_units_Z 4
_cell_length_a 11.7545(2)
_cell_length_b 11.7669(3)
_cell_length_c 18.8429(4)
_cell_measurement_reflns_used 29672
_cell_measurement_temperature 100(2)
_cell_measurement_theta_max 28.8670
_cell_measurement_theta_min 2.6710
_cell_volume 2606.24(10)
_computing_cell_refinement
; 
CrysAlisPro, Agilent Technologies, 
Version 1.171.36.28 (release 01-02-2013 CrysAlis171 .NET) 
(compiled Feb  1 2013,16:14:44) 
;
_computing_data_collection
; 
CrysAlisPro, Agilent Technologies, 
Version 1.171.36.28 (release 01-02-2013 CrysAlis171 .NET) 
(compiled Feb  1 2013,16:14:44) 
;
_computing_data_reduction
; 
CrysAlisPro, Agilent Technologies, 
Version 1.171.36.28 (release 01-02-2013 CrysAlis171 .NET) 
(compiled Feb  1 2013,16:14:44) 
;
_computing_molecular_graphics 'Bruker XP'
_computing_publication_material SHELXL-97
_computing_structure_refinement 'SHELXL-97 (Sheldrick, 1997)'
_computing_structure_solution 'SHELXS-97 (Sheldrick, 1990)'
_diffrn_ambient_temperature 100(2)
_diffrn_detector_area_resol_mean 16.1419
_diffrn_measured_fraction_theta_full 0.998
_diffrn_measured_fraction_theta_max 0.998
_diffrn_measurement_device_type 'Oxford Diffraction Xcalibur, Eos'
_diffrn_measurement_method '\w scans'
_diffrn_radiation_monochromator graphite
_diffrn_radiation_source 'Enhance (Mo) X-ray Source'
_diffrn_radiation_type 'Mo K\a'
_diffrn_radiation_wavelength 0.71073
_diffrn_reflns_av_R_equivalents 0.0602
_diffrn_reflns_av_sigmaI/netI 0.0190
_diffrn_reflns_limit_h_max 15
_diffrn_reflns_limit_h_min -15
_diffrn_reflns_limit_k_max 15
_diffrn_reflns_limit_k_min -15
_diffrn_reflns_limit_l_max 24
_diffrn_reflns_limit_l_min -24
_diffrn_reflns_number 138829
_diffrn_reflns_theta_full 27.10
_diffrn_reflns_theta_max 27.10
_diffrn_reflns_theta_min 2.16
_exptl_absorpt_coefficient_mu 0.595
_exptl_absorpt_correction_T_max 1.00000
_exptl_absorpt_correction_T_min 0.96679
_exptl_absorpt_correction_type multi-scan
_exptl_absorpt_process_details
; 
CrysAlisPro, Agilent Technologies, 
Version 1.171.36.28 (release 01-02-2013 CrysAlis171 .NET) 
(compiled Feb  1 2013,16:14:44) 
;
_exptl_crystal_colour 'pale brown-yellow'
_exptl_crystal_density_diffrn 1.354
_exptl_crystal_density_method 'not measured'
_exptl_crystal_description fragment
_exptl_crystal_F_000 1104
_exptl_crystal_size_max 0.35
_exptl_crystal_size_mid 0.18
_exptl_crystal_size_min 0.12
_refine_diff_density_max 0.657
_refine_diff_density_min -0.295
_refine_diff_density_rms 0.053
_refine_ls_abs_structure_details 'Flack H D (1983), Acta Cryst. A39, 876-881'
_refine_ls_abs_structure_Flack -0.06(2)
_refine_ls_extinction_method none
_refine_ls_goodness_of_fit_ref 1.078
_refine_ls_hydrogen_treatment mixed
_refine_ls_matrix_type full
_refine_ls_number_parameters 294
_refine_ls_number_reflns 5757
_refine_ls_number_restraints 0
_refine_ls_restrained_S_all 1.078
_refine_ls_R_factor_all 0.0254
_refine_ls_R_factor_gt 0.0225
_refine_ls_shift/su_max 0.001
_refine_ls_shift/su_mean 0.000
_refine_ls_structure_factor_coef Fsqd
_refine_ls_weighting_details 'calc w=1/[\s^2^(Fo^2^)+(0.0284P)^2^+1.0279P] where P=(Fo^2^+2Fc^2^)/3'
_refine_ls_weighting_scheme calc
_refine_ls_wR_factor_gt 0.0543
_refine_ls_wR_factor_ref 0.0557
_reflns_number_gt 5466
_reflns_number_total 5757
_reflns_threshold_expression >2sigma(I)
_cod_data_source_file c3dt52205a.txt
_cod_data_source_block mk80
_cod_database_code 7023981

loop_
_symmetry_equiv_pos_as_xyz
'x, y, z'
'-x+1/2, -y, z+1/2'
'-x, y+1/2, -z+1/2'
'x+1/2, -y+1/2, -z'

loop_
_atom_site_label
_atom_site_type_symbol
_atom_site_fract_x
_atom_site_fract_y
_atom_site_fract_z
_atom_site_U_iso_or_equiv
_atom_site_adp_type
_atom_site_occupancy
_atom_site_symmetry_multiplicity
_atom_site_calc_flag
_atom_site_refinement_flags
Mo Mo 0.937231(14) 0.567712(15) 0.629041(8) 0.01695(5) Uani 1 1 d .
N N 0.44896(16) 0.49320(15) 0.62258(10) 0.0223(4) Uani 1 1 d .
H01 H 0.385(2) 0.481(2) 0.6219(14) 0.028(7) Uiso 1 1 d .
P P 0.74134(5) 0.65068(5) 0.67059(3) 0.01701(11) Uani 1 1 d .
C1 C 0.49981(17) 0.5737(2) 0.66495(11) 0.0222(4) Uani 1 1 d .
C2 C 0.61700(17) 0.5655(2) 0.65035(10) 0.0194(4) Uani 1 1 d .
C3 C 0.62956(18) 0.47892(19) 0.59758(11) 0.0193(4) Uani 1 1 d .
H3 H 0.6996 0.4555 0.5771 0.023 Uiso 1 1 calc R
C4 C 0.52545(17) 0.4355(2) 0.58136(10) 0.0199(4) Uani 1 1 d .
C5 C 0.4236(2) 0.6378(2) 0.71737(13) 0.0302(5) Uani 1 1 d .
C6 C 0.4345(3) 0.5834(2) 0.79147(13) 0.0391(6) Uani 1 1 d .
H6A H 0.4155 0.5025 0.7885 0.059 Uiso 1 1 calc R
H6B H 0.3821 0.6211 0.8244 0.059 Uiso 1 1 calc R
H6C H 0.5127 0.5921 0.8086 0.059 Uiso 1 1 calc R
C7 C 0.2980(2) 0.6264(3) 0.69564(19) 0.0529(9) Uani 1 1 d .
H7A H 0.2766 0.5459 0.6953 0.079 Uiso 1 1 calc R
H7B H 0.2873 0.6586 0.6481 0.079 Uiso 1 1 calc R
H7C H 0.2502 0.6675 0.7297 0.079 Uiso 1 1 calc R
C8 C 0.4479(2) 0.7645(2) 0.72239(14) 0.0340(6) Uani 1 1 d .
H8A H 0.3919 0.8004 0.7537 0.051 Uiso 1 1 calc R
H8B H 0.4430 0.7986 0.6750 0.051 Uiso 1 1 calc R
H8C H 0.5244 0.7763 0.7416 0.051 Uiso 1 1 calc R
C9 C 0.48933(19) 0.34941(19) 0.52651(11) 0.0214(4) Uani 1 1 d .
C10 C 0.4073(2) 0.2628(2) 0.55804(13) 0.0301(5) Uani 1 1 d .
H10A H 0.3872 0.2065 0.5218 0.045 Uiso 1 1 calc R
H10B H 0.3383 0.3017 0.5743 0.045 Uiso 1 1 calc R
H10C H 0.4436 0.2245 0.5983 0.045 Uiso 1 1 calc R
C11 C 0.4287(3) 0.4112(2) 0.46560(12) 0.0394(6) Uani 1 1 d .
H11A H 0.4797 0.4686 0.4453 0.059 Uiso 1 1 calc R
H11B H 0.3599 0.4483 0.4837 0.059 Uiso 1 1 calc R
H11C H 0.4077 0.3562 0.4288 0.059 Uiso 1 1 calc R
C12 C 0.5938(2) 0.2885(3) 0.49868(16) 0.0406(7) Uani 1 1 d .
H12A H 0.6443 0.3433 0.4754 0.061 Uiso 1 1 calc R
H12B H 0.5707 0.2303 0.4644 0.061 Uiso 1 1 calc R
H12C H 0.6341 0.2523 0.5382 0.061 Uiso 1 1 calc R
C13 C 0.70108(19) 0.78955(18) 0.63068(15) 0.0288(5) Uani 1 1 d .
H13 H 0.6440 0.8246 0.6634 0.035 Uiso 1 1 calc R
C14 C 0.6402(3) 0.7732(3) 0.55842(19) 0.0585(9) Uani 1 1 d .
H14A H 0.6130 0.8469 0.5411 0.088 Uiso 1 1 calc R
H14B H 0.5755 0.7216 0.5644 0.088 Uiso 1 1 calc R
H14C H 0.6937 0.7408 0.5240 0.088 Uiso 1 1 calc R
C15 C 0.7961(3) 0.8735(3) 0.6235(2) 0.0598(10) Uani 1 1 d .
H15A H 0.8450 0.8516 0.5837 0.090 Uiso 1 1 calc R
H15B H 0.8410 0.8744 0.6673 0.090 Uiso 1 1 calc R
H15C H 0.7645 0.9493 0.6149 0.090 Uiso 1 1 calc R
C16 C 0.73668(19) 0.6727(2) 0.76797(11) 0.0236(5) Uani 1 1 d .
H16 H 0.6592 0.7025 0.7797 0.028 Uiso 1 1 calc R
C17 C 0.8227(2) 0.7611(2) 0.79350(14) 0.0362(6) Uani 1 1 d .
H17A H 0.8293 0.7572 0.8453 0.054 Uiso 1 1 calc R
H17B H 0.7970 0.8372 0.7796 0.054 Uiso 1 1 calc R
H17C H 0.8970 0.7457 0.7719 0.054 Uiso 1 1 calc R
C18 C 0.7499(2) 0.5592(2) 0.80637(12) 0.0322(5) Uani 1 1 d .
H18A H 0.8281 0.5318 0.8009 0.048 Uiso 1 1 calc R
H18B H 0.6971 0.5037 0.7860 0.048 Uiso 1 1 calc R
H18C H 0.7329 0.5694 0.8569 0.048 Uiso 1 1 calc R
C21 C 1.08232(19) 0.50427(19) 0.59365(11) 0.0224(5) Uani 1 1 d .
O1 O 1.16810(14) 0.47067(14) 0.57273(10) 0.0301(4) Uani 1 1 d .
C22 C 1.01485(19) 0.7233(2) 0.61910(13) 0.0277(5) Uani 1 1 d .
O2 O 1.06830(17) 0.80299(15) 0.61543(12) 0.0460(5) Uani 1 1 d .
C23 C 1.00698(18) 0.5635(2) 0.72794(11) 0.0264(5) Uani 1 1 d .
O3 O 1.05364(16) 0.55883(19) 0.78070(8) 0.0406(4) Uani 1 1 d .
C24 C 0.87862(19) 0.4066(2) 0.64996(12) 0.0262(5) Uani 1 1 d .
O4 O 0.85378(16) 0.31648(15) 0.66485(11) 0.0391(4) Uani 1 1 d .
C25 C 0.88229(18) 0.5702(2) 0.52551(11) 0.0271(5) Uani 1 1 d .
O5 O 0.85949(16) 0.5699(2) 0.46685(8) 0.0472(5) Uani 1 1 d .

loop_
_atom_site_aniso_label
_atom_site_aniso_U_11
_atom_site_aniso_U_22
_atom_site_aniso_U_33
_atom_site_aniso_U_23
_atom_site_aniso_U_13
_atom_site_aniso_U_12
Mo 0.01338(7) 0.01958(8) 0.01788(8) -0.00032(7) -0.00009(7) -0.00054(7)
N 0.0128(9) 0.0274(9) 0.0268(9) -0.0100(8) 0.0002(8) -0.0001(7)
P 0.0152(2) 0.0175(2) 0.0183(3) -0.0024(2) 0.0001(2) -0.0010(2)
C1 0.0161(10) 0.0265(11) 0.0241(10) -0.0100(10) -0.0005(8) -0.0004(10)
C2 0.0161(9) 0.0202(10) 0.0219(9) -0.0042(9) -0.0012(7) -0.0030(10)
C3 0.0143(10) 0.0229(11) 0.0208(10) -0.0031(8) 0.0023(8) 0.0007(8)
C4 0.0190(9) 0.0203(10) 0.0204(9) -0.0049(10) 0.0036(7) 0.0001(9)
C5 0.0173(11) 0.0348(13) 0.0384(13) -0.0189(11) 0.0043(10) -0.0017(10)
C6 0.0398(13) 0.0361(14) 0.0413(13) -0.0129(11) 0.0195(12) -0.0079(14)
C7 0.0171(12) 0.068(2) 0.074(2) -0.0449(18) 0.0007(13) 0.0044(13)
C8 0.0296(13) 0.0295(13) 0.0430(13) -0.0108(10) 0.0055(12) 0.0076(11)
C9 0.0218(10) 0.0236(11) 0.0187(10) -0.0048(9) 0.0011(8) -0.0020(9)
C10 0.0322(14) 0.0278(13) 0.0304(12) -0.0057(10) 0.0035(9) -0.0076(10)
C11 0.0577(17) 0.0379(15) 0.0226(11) -0.0002(10) -0.0114(12) -0.0074(15)
C12 0.0283(14) 0.0431(16) 0.0505(16) -0.0285(14) 0.0091(11) -0.0029(11)
C13 0.0288(11) 0.0202(10) 0.0375(12) 0.0034(11) 0.0073(11) 0.0035(9)
C14 0.062(2) 0.055(2) 0.058(2) 0.0245(17) -0.0138(17) 0.0059(18)
C15 0.0421(17) 0.0342(15) 0.103(3) 0.0274(19) 0.0095(19) -0.0015(12)
C16 0.0181(10) 0.0327(12) 0.0201(10) -0.0067(9) 0.0027(8) -0.0032(9)
C17 0.0335(14) 0.0434(16) 0.0317(13) -0.0140(12) -0.0012(11) -0.0106(12)
C18 0.0312(12) 0.0433(14) 0.0222(10) 0.0073(11) 0.0025(9) -0.0033(13)
C21 0.0242(12) 0.0194(10) 0.0236(10) -0.0005(8) -0.0017(9) -0.0035(9)
O1 0.0206(8) 0.0280(9) 0.0418(10) -0.0029(7) 0.0057(7) 0.0041(7)
C22 0.0204(10) 0.0284(12) 0.0342(13) 0.0007(10) 0.0001(10) 0.0015(9)
O2 0.0332(9) 0.0293(9) 0.0753(14) 0.0010(9) 0.0043(11) -0.0107(9)
C23 0.0187(10) 0.0342(12) 0.0263(11) 0.0019(11) 0.0003(8) 0.0025(11)
O3 0.0314(9) 0.0644(12) 0.0261(8) 0.0034(9) -0.0075(7) 0.0038(12)
C24 0.0202(11) 0.0293(14) 0.0291(11) -0.0021(9) 0.0030(8) 0.0049(9)
O4 0.0382(10) 0.0246(9) 0.0545(12) 0.0064(9) 0.0067(9) -0.0033(8)
C25 0.0198(10) 0.0351(12) 0.0263(11) -0.0015(11) 0.0022(8) -0.0047(11)
O5 0.0447(11) 0.0750(14) 0.0218(8) -0.0005(11) -0.0056(8) -0.0105(12)

loop_
_atom_type_symbol
_atom_type_description
_atom_type_scat_dispersion_real
_atom_type_scat_dispersion_imag
_atom_type_scat_source
C C 0.0033 0.0016 'International Tables Vol C Tables 4.2.6.8 and 6.1.1.4'
H H 0.0000 0.0000 'International Tables Vol C Tables 4.2.6.8 and 6.1.1.4'
N N 0.0061 0.0033 'International Tables Vol C Tables 4.2.6.8 and 6.1.1.4'
O O 0.0106 0.0060 'International Tables Vol C Tables 4.2.6.8 and 6.1.1.4'
P P 0.1023 0.0942 'International Tables Vol C Tables 4.2.6.8 and 6.1.1.4'
Mo Mo -1.6832 0.6857 'International Tables Vol C Tables 4.2.6.8 and 6.1.1.4'

loop_
_geom_angle_atom_site_label_1
_geom_angle_atom_site_label_2
_geom_angle_atom_site_label_3
_geom_angle
C21 Mo C23 87.26(9)
C21 Mo C22 85.56(9)
C23 Mo C22 85.78(10)
C21 Mo C24 90.32(9)
C23 Mo C24 86.38(10)
C22 Mo C24 171.30(9)
C21 Mo C25 87.50(9)
C23 Mo C25 174.54(9)
C22 Mo C25 92.30(10)
C24 Mo C25 95.17(10)
C21 Mo P 177.59(6)
C23 Mo P 95.13(6)
C22 Mo P 94.91(6)
C24 Mo P 89.53(6)
C25 Mo P 90.12(7)
C4 N C1 112.70(18)
C2 P C16 105.18(10)
C2 P C13 101.28(11)
C16 P C13 105.65(12)
C2 P Mo 116.08(7)
C16 P Mo 111.95(8)
C13 P Mo 115.47(8)
N C1 C2 105.33(19)
N C1 C5 117.32(18)
C2 C1 C5 137.1(2)
C1 C2 C3 106.59(18)
C1 C2 P 135.21(19)
C3 C2 P 117.17(15)
C4 C3 C2 109.32(18)
C3 C4 N 106.05(18)
C3 C4 C9 131.25(18)
N C4 C9 122.51(18)
C8 C5 C1 114.4(2)
C8 C5 C7 106.4(2)
C1 C5 C7 110.29(19)
C8 C5 C6 109.6(2)
C1 C5 C6 109.3(2)
C7 C5 C6 106.5(2)
C4 C9 C12 109.07(18)
C4 C9 C10 111.10(18)
C12 C9 C10 109.3(2)
C4 C9 C11 109.00(19)
C12 C9 C11 110.0(2)
C10 C9 C11 108.3(2)
C15 C13 C14 110.3(3)
C15 C13 P 115.23(18)
C14 C13 P 111.31(19)
C18 C16 C17 112.3(2)
C18 C16 P 110.10(16)
C17 C16 P 112.77(17)
O1 C21 Mo 177.88(19)
O2 C22 Mo 172.5(2)
O3 C23 Mo 174.7(2)
O4 C24 Mo 174.5(2)
O5 C25 Mo 175.2(2)

loop_
_geom_bond_atom_site_label_1
_geom_bond_atom_site_label_2
_geom_bond_distance
Mo C21 1.977(2)
Mo C23 2.036(2)
Mo C22 2.054(2)
Mo C24 2.055(2)
Mo C25 2.055(2)
Mo P 2.6208(6)
N C4 1.369(3)
N C1 1.376(3)
P C2 1.813(2)
P C16 1.854(2)
P C13 1.860(2)
C1 C2 1.408(3)
C1 C5 1.532(3)
C2 C3 1.431(3)
C3 C4 1.361(3)
C4 C9 1.508(3)
C5 C8 1.521(3)
C5 C7 1.537(3)
C5 C6 1.541(4)
C9 C12 1.516(3)
C9 C10 1.524(3)
C9 C11 1.534(3)
C13 C15 1.497(4)
C13 C14 1.550(4)
C16 C18 1.527(3)
C16 C17 1.529(3)
C21 O1 1.153(3)
C22 O2 1.131(3)
C23 O3 1.137(3)
C24 O4 1.135(3)
C25 O5 1.137(3)

loop_
_geom_torsion_atom_site_label_1
_geom_torsion_atom_site_label_2
_geom_torsion_atom_site_label_3
_geom_torsion_atom_site_label_4
_geom_torsion
C21 Mo P C2 51.5(16)
C23 Mo P C2 -121.27(11)
C22 Mo P C2 152.55(11)
C24 Mo P C2 -34.94(10)
C25 Mo P C2 60.23(11)
C21 Mo P C16 172.2(16)
C23 Mo P C16 -0.51(11)
C22 Mo P C16 -86.69(11)
C24 Mo P C16 85.82(10)
C25 Mo P C16 -179.01(11)
C21 Mo P C13 -66.8(16)
C23 Mo P C13 120.42(12)
C22 Mo P C13 34.24(12)
C24 Mo P C13 -153.25(11)
C25 Mo P C13 -58.08(12)
C4 N C1 C2 -0.8(3)
C4 N C1 C5 -175.7(2)
N C1 C2 C3 0.9(3)
C5 C1 C2 C3 174.2(3)
N C1 C2 P 168.42(18)
C5 C1 C2 P -18.3(5)
C16 P C2 C1 52.1(3)
C13 P C2 C1 -57.7(3)
Mo P C2 C1 176.4(2)
C16 P C2 C3 -141.36(18)
C13 P C2 C3 108.82(19)
Mo P C2 C3 -17.0(2)
C1 C2 C3 C4 -0.7(3)
P C2 C3 C4 -170.84(17)
C2 C3 C4 N 0.2(3)
C2 C3 C4 C9 175.2(2)
C1 N C4 C3 0.4(3)
C1 N C4 C9 -175.2(2)
N C1 C5 C8 -138.2(2)
C2 C1 C5 C8 49.1(4)
N C1 C5 C7 -18.4(3)
C2 C1 C5 C7 169.0(3)
N C1 C5 C6 98.5(2)
C2 C1 C5 C6 -74.2(4)
C3 C4 C9 C12 14.3(4)
N C4 C9 C12 -171.3(2)
C3 C4 C9 C10 134.9(3)
N C4 C9 C10 -50.7(3)
C3 C4 C9 C11 -105.8(3)
N C4 C9 C11 68.6(3)
C2 P C13 C15 -166.9(2)
C16 P C13 C15 83.7(3)
Mo P C13 C15 -40.6(3)
C2 P C13 C14 -40.3(2)
C16 P C13 C14 -149.8(2)
Mo P C13 C14 85.9(2)
C2 P C16 C18 64.39(18)
C13 P C16 C18 171.03(16)
Mo P C16 C18 -62.51(17)
C2 P C16 C17 -169.37(18)
C13 P C16 C17 -62.7(2)
Mo P C16 C17 63.74(19)
C23 Mo C21 O1 -90(5)
C22 Mo C21 O1 -4(5)
C24 Mo C21 O1 -177(100)
C25 Mo C21 O1 88(5)
P Mo C21 O1 97(5)
C21 Mo C22 O2 -32.4(17)
C23 Mo C22 O2 55.2(17)
C24 Mo C22 O2 30(2)
C25 Mo C22 O2 -119.7(17)
P Mo C22 O2 150.0(17)
C21 Mo C23 O3 7(3)
C22 Mo C23 O3 -79(3)
C24 Mo C23 O3 98(3)
C25 Mo C23 O3 -9(4)
P Mo C23 O3 -173(3)
C21 Mo C24 O4 57(2)
C23 Mo C24 O4 -31(2)
C22 Mo C24 O4 -5(3)
C25 Mo C24 O4 144(2)
P Mo C24 O4 -126(2)
C21 Mo C25 O5 -10(3)
C23 Mo C25 O5 6(4)
C22 Mo C25 O5 76(3)
C24 Mo C25 O5 -100(3)
P Mo C25 O5 171(3)
